data_4060082
loop_
_publ_author_name
'Osipov, Alexander L.'
'Gerdov, Sergei M.'
'Kuz'mina, Lyudmila G.'
'Howard, Judith A. K.'
'Nikonov, Georgii I.'

_publ_section_title
;
Syntheses and X-ray Diffraction Studies of Half-Sandwich 
Hydridosilyl Complexes of Ruthenium
;
_journal_issue 4
_journal_name_full Organometallics
_journal_page_first 587
_journal_page_last 602
_journal_paper_doi 10.1021/om0495271
_journal_volume 24
_journal_year 2005
_chemical_formula_sum 'C18 H27 Cl4 P Ru Si'
_chemical_formula_weight 545.33
_chemical_name_systematic
;
(pentamethylcyclopentadienyl)(dimethylphenylphosphine)
(chloro)(trichlorosilyl)ruthenium hydride
;
_space_group_IT_number 14
_symmetry_cell_setting monoclinic
_symmetry_space_group_name_Hall '-P 2ybc'
_symmetry_space_group_name_H-M 'P 1 21/c 1'
_atom_sites_solution_hydrogens geom
_atom_sites_solution_primary direct
_atom_sites_solution_secondary difmap
_cell_angle_alpha 90.00
_cell_angle_beta 115.6100(10)
_cell_angle_gamma 90.00
_cell_formula_units_Z 4
_cell_length_a 9.3407(3)
_cell_length_b 31.3721(9)
_cell_length_c 8.6589(3)
_cell_measurement_reflns_used 6474
_cell_measurement_temperature 120(2)
_cell_measurement_theta_max 27.007
_cell_measurement_theta_min 2.418
_cell_volume 2288.10(13)
_diffrn_ambient_temperature 120(2)
_diffrn_detector_area_resol_mean ?
_diffrn_measurement_device_type ?
_diffrn_measurement_method ?
_diffrn_radiation_monochromator graphite
_diffrn_radiation_source 'fine-focus sealed tube'
_diffrn_radiation_type MoK\a
_diffrn_radiation_wavelength 0.71073
_diffrn_reflns_av_R_equivalents 0.0200
_diffrn_reflns_av_sigmaI/netI 0.0271
_diffrn_reflns_limit_h_max 11
_diffrn_reflns_limit_h_min -7
_diffrn_reflns_limit_k_max 33
_diffrn_reflns_limit_k_min -39
_diffrn_reflns_limit_l_max 11
_diffrn_reflns_limit_l_min -11
_diffrn_reflns_number 11364
_diffrn_reflns_theta_max 27.01
_diffrn_reflns_theta_min 1.30
_diffrn_standards_decay_% ?
_diffrn_standards_interval_count ?
_diffrn_standards_interval_time ?
_diffrn_standards_number ?
_exptl_absorpt_coefficient_mu 1.275
_exptl_absorpt_correction_T_max 0.7667
_exptl_absorpt_correction_T_min 0.7327
_exptl_absorpt_correction_type ?
_exptl_absorpt_process_details ?
_exptl_crystal_colour ?
_exptl_crystal_density_diffrn 1.583
_exptl_crystal_density_meas ?
_exptl_crystal_density_method 'not measured'
_exptl_crystal_description ?
_exptl_crystal_F_000 1104
_exptl_crystal_size_max 0.26
_exptl_crystal_size_mid 0.24
_exptl_crystal_size_min 0.22
_refine_ls_extinction_coef ?
_refine_ls_extinction_method none
_refine_ls_goodness_of_fit_ref 1.104
_refine_ls_hydrogen_treatment mixed
_refine_ls_matrix_type full
_refine_ls_number_parameters 334
_refine_ls_number_reflns 4915
_refine_ls_number_restraints 0
_refine_ls_restrained_S_all 1.104
_refine_ls_R_factor_all 0.0286
_refine_ls_R_factor_gt 0.0237
_refine_ls_shift/su_max 0.001
_refine_ls_shift/su_mean 0.000
_refine_ls_structure_factor_coef Fsqd
_refine_ls_weighting_details 'calc w=1/[\s^2^(Fo^2^)+(0.0246P)^2^+1.7831P] where P=(Fo^2^+2Fc^2^)/3'
_refine_ls_weighting_scheme calc
_refine_ls_wR_factor_gt 0.0530
_refine_ls_wR_factor_ref 0.0630
_reflns_number_gt 4353
_reflns_number_total 4915
_reflns_threshold_expression >2sigma(I)
_cod_original_sg_symbol_H-M P2(1)/c
_cod_database_code 4060082

loop_
_symmetry_equiv_pos_as_xyz
'x, y, z'
'-x, y+1/2, -z+1/2'
'-x, -y, -z'
'x, -y-1/2, z-1/2'

loop_
_atom_site_label
_atom_site_type_symbol
_atom_site_fract_x
_atom_site_fract_y
_atom_site_fract_z
_atom_site_U_iso_or_equiv
_atom_site_adp_type
_atom_site_occupancy
_atom_site_symmetry_multiplicity
_atom_site_calc_flag
_atom_site_refinement_flags
_atom_site_disorder_assembly
_atom_site_disorder_group
Ru1 Ru 0.92111(2) 0.146329(6) 0.27436(2) 0.01474(6) Uani 1 1 d . . .
P1 P 0.72289(7) 0.09634(2) 0.22830(8) 0.01952(13) Uani 1 1 d . . .
Si1 Si 1.14439(8) 0.12398(2) 0.51068(8) 0.01804(14) Uani 1 1 d . . .
Cl1 Cl 0.83746(7) 0.17091(2) 0.48790(7) 0.02275(13) Uani 1 1 d . . .
Cl2 Cl 1.25598(7) 0.17200(2) 0.69254(8) 0.02621(14) Uani 1 1 d . . .
Cl3 Cl 1.13136(8) 0.07487(2) 0.66549(8) 0.02822(14) Uani 1 1 d . . .
Cl4 Cl 1.33661(7) 0.10225(2) 0.46703(8) 0.02617(14) Uani 1 1 d . . .
C1 C 0.9561(3) 0.21464(8) 0.2221(3) 0.0190(5) Uani 1 1 d . . .
C2 C 0.7999(3) 0.20128(8) 0.0987(3) 0.0186(5) Uani 1 1 d . . .
C3 C 0.8207(3) 0.16826(8) -0.0027(3) 0.0188(5) Uani 1 1 d . . .
C4 C 0.9880(3) 0.15997(8) 0.0630(3) 0.0182(5) Uani 1 1 d . . .
C5 C 1.0709(3) 0.19019(8) 0.1957(3) 0.0192(5) Uani 1 1 d . . .
C6 C 0.9892(4) 0.25126(9) 0.3426(3) 0.0261(6) Uani 1 1 d . . .
C7 C 0.6490(3) 0.22339(9) 0.0725(4) 0.0265(6) Uani 1 1 d . . .
C8 C 0.6974(3) 0.14904(10) -0.1629(3) 0.0268(6) Uani 1 1 d . . .
C9 C 1.0615(4) 0.12974(10) -0.0165(4) 0.0280(6) Uani 1 1 d . . .
C10 C 1.2458(3) 0.19953(10) 0.2725(4) 0.0279(6) Uani 1 1 d . . .
C11 C 0.7014(3) 0.05514(8) 0.0716(3) 0.0234(5) Uani 1 1 d . . .
C12 C 0.5682(4) 0.05243(9) -0.0846(4) 0.0327(6) Uani 1 1 d . . .
C13 C 0.5585(4) 0.02192(10) -0.2038(4) 0.0430(8) Uani 1 1 d . . .
C14 C 0.6791(4) -0.00695(10) -0.1678(4) 0.0414(8) Uani 1 1 d . . .
C15 C 0.8107(4) -0.00549(10) -0.0105(4) 0.0373(7) Uani 1 1 d . . .
C16 C 0.8231(3) 0.02564(9) 0.1081(4) 0.0302(6) Uani 1 1 d . . .
C17 C 0.7354(4) 0.06578(10) 0.4126(4) 0.0311(6) Uani 1 1 d . . .
C18 C 0.5269(3) 0.11989(10) 0.1531(4) 0.0291(6) Uani 1 1 d . . .
H6A H 0.991(4) 0.2779(11) 0.285(4) 0.046(10) Uiso 1 1 d . . .
H6B H 1.086(5) 0.2482(12) 0.440(5) 0.058(11) Uiso 1 1 d . . .
H6C H 0.912(5) 0.2537(12) 0.386(5) 0.063(12) Uiso 1 1 d . . .
H7A H 0.643(4) 0.2521(11) 0.029(4) 0.036(9) Uiso 1 1 d . . .
H7B H 0.636(4) 0.2232(10) 0.172(4) 0.036(9) Uiso 1 1 d . . .
H7C H 0.553(4) 0.2078(11) -0.016(5) 0.050(10) Uiso 1 1 d . . .
H8A H 0.699(4) 0.1610(10) -0.253(4) 0.033(8) Uiso 1 1 d . . .
H8B H 0.593(4) 0.1510(10) -0.170(4) 0.045(10) Uiso 1 1 d . . .
H8C H 0.725(4) 0.1174(12) -0.170(5) 0.050(10) Uiso 1 1 d . . .
H9A H 1.073(4) 0.1410(11) -0.098(5) 0.047(10) Uiso 1 1 d . . .
H9B H 0.995(4) 0.1030(11) -0.067(4) 0.043(9) Uiso 1 1 d . . .
H9C H 1.163(4) 0.1179(11) 0.068(5) 0.046(10) Uiso 1 1 d . . .
H10A H 1.266(4) 0.2212(12) 0.214(5) 0.052(10) Uiso 1 1 d . . .
H10B H 1.304(4) 0.1723(12) 0.271(5) 0.053(11) Uiso 1 1 d . . .
H10C H 1.287(4) 0.2054(11) 0.383(5) 0.044(10) Uiso 1 1 d . . .
H12A H 0.488(4) 0.0703(10) -0.112(4) 0.027(8) Uiso 1 1 d . . .
H13A H 0.471(4) 0.0211(10) -0.313(5) 0.043(9) Uiso 1 1 d . . .
H14A H 0.676(4) -0.0261(11) -0.250(4) 0.042(9) Uiso 1 1 d . . .
H15A H 0.896(4) -0.0251(11) 0.013(4) 0.047(10) Uiso 1 1 d . . .
H16A H 0.914(4) 0.0263(9) 0.213(4) 0.027(8) Uiso 1 1 d . . .
H17A H 0.645(4) 0.0505(11) 0.382(4) 0.042(9) Uiso 1 1 d . . .
H17B H 0.753(4) 0.0825(10) 0.501(4) 0.034(9) Uiso 1 1 d . . .
H17C H 0.823(4) 0.0444(10) 0.446(4) 0.038(9) Uiso 1 1 d . . .
H18A H 0.451(4) 0.0957(11) 0.133(4) 0.042(9) Uiso 1 1 d . . .
H18B H 0.501(4) 0.1332(10) 0.049(4) 0.030(8) Uiso 1 1 d . . .
H18C H 0.531(4) 0.1368(10) 0.235(4) 0.032(8) Uiso 1 1 d . . .
H1 H 1.000(4) 0.1002(11) 0.275(4) 0.052(10) Uiso 1 1 d . . .

loop_
_atom_site_aniso_label
_atom_site_aniso_U_11
_atom_site_aniso_U_22
_atom_site_aniso_U_33
_atom_site_aniso_U_23
_atom_site_aniso_U_13
_atom_site_aniso_U_12
Ru1 0.01529(10) 0.01652(11) 0.01355(9) 0.00006(7) 0.00729(7) 0.00050(7)
P1 0.0175(3) 0.0205(3) 0.0216(3) 0.0010(2) 0.0093(2) -0.0009(2)
Si1 0.0184(3) 0.0211(4) 0.0147(3) 0.0011(2) 0.0072(2) 0.0020(2)
Cl1 0.0270(3) 0.0268(3) 0.0200(3) -0.0030(2) 0.0154(2) 0.0006(2)
Cl2 0.0235(3) 0.0306(4) 0.0198(3) -0.0054(2) 0.0049(2) -0.0006(2)
Cl3 0.0303(3) 0.0305(4) 0.0242(3) 0.0100(2) 0.0120(3) 0.0036(3)
Cl4 0.0220(3) 0.0328(4) 0.0252(3) 0.0021(2) 0.0116(2) 0.0077(2)
C1 0.0229(12) 0.0184(13) 0.0160(11) 0.0031(9) 0.0087(10) -0.0004(9)
C2 0.0205(12) 0.0196(13) 0.0170(11) 0.0035(9) 0.0094(9) 0.0032(9)
C3 0.0222(12) 0.0207(13) 0.0155(11) 0.0021(9) 0.0102(9) -0.0010(9)
C4 0.0206(12) 0.0207(12) 0.0170(11) 0.0036(9) 0.0117(9) 0.0008(9)
C5 0.0195(12) 0.0207(13) 0.0176(11) 0.0054(9) 0.0083(9) -0.0002(9)
C6 0.0343(15) 0.0221(15) 0.0201(13) -0.0014(10) 0.0100(12) -0.0026(11)
C7 0.0249(14) 0.0273(16) 0.0293(15) 0.0057(11) 0.0136(12) 0.0069(11)
C8 0.0297(15) 0.0336(17) 0.0164(12) -0.0030(11) 0.0094(11) -0.0059(11)
C9 0.0363(16) 0.0280(16) 0.0299(14) 0.0028(12) 0.0240(13) 0.0050(12)
C10 0.0204(13) 0.0333(17) 0.0284(15) 0.0087(12) 0.0090(11) -0.0020(11)
C11 0.0243(13) 0.0187(13) 0.0271(13) 0.0006(10) 0.0109(11) -0.0033(10)
C12 0.0334(16) 0.0229(15) 0.0316(15) 0.0010(11) 0.0045(12) -0.0012(12)
C13 0.057(2) 0.0265(17) 0.0301(16) -0.0033(12) 0.0041(15) -0.0075(14)
C14 0.063(2) 0.0251(16) 0.0409(18) -0.0105(13) 0.0271(17) -0.0117(15)
C15 0.0384(17) 0.0241(16) 0.058(2) -0.0017(13) 0.0286(16) -0.0003(13)
C16 0.0257(14) 0.0270(15) 0.0371(16) 0.0000(11) 0.0127(12) -0.0018(11)
C17 0.0333(16) 0.0339(17) 0.0271(15) 0.0037(12) 0.0141(12) -0.0108(13)
C18 0.0197(13) 0.0322(17) 0.0375(17) 0.0007(13) 0.0145(12) 0.0007(11)
